data_4307004
loop_
_publ_author_name
'Mei-Jin Li'
'Ben Wai-Kin Chu'
'Nianyong Zhu'
'Vivian Wing-Wah Yam'

_publ_section_title
;
Synthesis, Structure, Photophysics, Electrochemistry, and Ion-Binding
Studies of Ruthenium(II) 1,10-Phenanthroline Complexes Containing Thia-,
Selena-, and Aza-Crown Pendants
;
_journal_name_full 'Inorganic Chemistry'
_journal_page_first 720
_journal_page_last 733
_journal_paper_doi 10.1021/ic061507z
_journal_volume 46
_journal_year 2007
_chemical_formula_moiety 'C50 H40 Ru1 S4'
_chemical_formula_sum 'C44 H47 F12 N6.5 O3 P2 Ru S3'
_chemical_formula_weight 1202.07
_chemical_name_systematic
;
 ?
;
_space_group_IT_number 2
_symmetry_cell_setting triclinic
_symmetry_space_group_name_Hall '-P 1'
_symmetry_space_group_name_H-M 'P -1'
_atom_sites_solution_hydrogens geom
_atom_sites_solution_primary direct
_atom_sites_solution_secondary difmap
_audit_creation_method SHELXL-97
_cell_angle_alpha 90.74(3)
_cell_angle_beta 98.33(3)
_cell_angle_gamma 101.94(3)
_cell_formula_units_Z 2
_cell_length_a 9.257(2)
_cell_length_b 13.092(3)
_cell_length_c 22.265(5)
_cell_measurement_reflns_used 0
_cell_measurement_temperature 301(2)
_cell_measurement_theta_max 0
_cell_measurement_theta_min 0
_cell_volume 2609.6(11)
_computing_molecular_graphics 'Ortep-3 for Windows (Farrugia, 1997)'
_computing_publication_material 'WinGX publication routines (Farrugia, 1999)'
_computing_structure_refinement 'SHELXL-97 (Sheldrick, 1997)'
_computing_structure_solution 'SHELXS-97 (Sheldrick, 1997)'
_diffrn_ambient_temperature 301(2)
_diffrn_measured_fraction_theta_full 0.570
_diffrn_measured_fraction_theta_max 0.570
_diffrn_radiation_monochromator graphite
_diffrn_radiation_source 'fine-focus sealed tube'
_diffrn_radiation_type MoK\a
_diffrn_radiation_wavelength 0.71073
_diffrn_reflns_av_R_equivalents 0.0415
_diffrn_reflns_av_sigmaI/netI 0.1204
_diffrn_reflns_limit_h_max 9
_diffrn_reflns_limit_h_min -9
_diffrn_reflns_limit_k_max 14
_diffrn_reflns_limit_k_min -13
_diffrn_reflns_limit_l_max 25
_diffrn_reflns_limit_l_min -26
_diffrn_reflns_number 8261
_diffrn_reflns_theta_full 25.07
_diffrn_reflns_theta_max 25.07
_diffrn_reflns_theta_min 0.93
_exptl_absorpt_coefficient_mu 0.570
_exptl_absorpt_correction_type none
_exptl_crystal_colour orange
_exptl_crystal_density_diffrn 1.530
_exptl_crystal_density_method 'not measured'
_exptl_crystal_description prism
_exptl_crystal_F_000 1221
_exptl_crystal_size_max 0.5
_exptl_crystal_size_mid 0.2
_exptl_crystal_size_min 0.15
_refine_diff_density_max 0.562
_refine_diff_density_min -0.415
_refine_diff_density_rms 0.126
_refine_ls_extinction_method none
_refine_ls_goodness_of_fit_ref 0.914
_refine_ls_hydrogen_treatment mixed
_refine_ls_matrix_type full
_refine_ls_number_parameters 632
_refine_ls_number_reflns 5272
_refine_ls_number_restraints 0
_refine_ls_restrained_S_all 0.914
_refine_ls_R_factor_all 0.0901
_refine_ls_R_factor_gt 0.0605
_refine_ls_shift/su_max 0.001
_refine_ls_shift/su_mean 0.000
_refine_ls_structure_factor_coef Fsqd
_refine_ls_weighting_details 'calc w=1/[\s^2^(Fo^2^)+(0.1035P)^2^+0.0000P] where P=(Fo^2^+2Fc^2^)/3'
_refine_ls_weighting_scheme calc
_refine_ls_wR_factor_gt 0.1540
_refine_ls_wR_factor_ref 0.1789
_reflns_number_gt 3232
_reflns_number_total 5272
_reflns_threshold_expression >2sigma(I)
_cod_data_source_file ic061507zsi20060810_123153.cif
_cod_data_source_block mar1388
_cod_original_cell_volume 2609.6(10)
_cod_original_formula_sum 'C44 H47 F12 N6.50 O3 P2 Ru S3'
_cod_database_code 4307004

loop_
_symmetry_equiv_pos_as_xyz
'x, y, z'
'-x, -y, -z'

loop_
_atom_site_label
_atom_site_type_symbol
_atom_site_fract_x
_atom_site_fract_y
_atom_site_fract_z
_atom_site_U_iso_or_equiv
_atom_site_adp_type
_atom_site_occupancy
_atom_site_symmetry_multiplicity
_atom_site_calc_flag
_atom_site_refinement_flags
_atom_site_disorder_assembly
_atom_site_disorder_group
Ru1 Ru 0.62119(7) 0.19895(5) 0.69575(3) 0.0615(3) Uani 1 1 d . . .
S1 S 0.7172(5) -0.2621(4) 0.99109(16) 0.1578(16) Uani 1 1 d . . .
S2 S 1.1824(4) -0.1164(4) 1.07051(15) 0.1603(17) Uani 1 1 d . . .
S3 S 1.3720(3) -0.0675(2) 0.89961(13) 0.1055(9) Uani 1 1 d . . .
O1 O 0.7500(7) -0.2367(5) 0.8128(3) 0.0800(17) Uani 1 1 d . . .
O2 O 1.0277(6) -0.0961(4) 0.8489(2) 0.0723(16) Uani 1 1 d . . .
O3 O 1.0000 -0.5000 1.0000 0.48(2) Uiso 1 2 d S . .
O4 O 0.521(4) 0.473(3) 0.4753(15) 0.241(15) Uiso 0.25 1 d P . .
N1 N 0.8201(7) 0.1731(6) 0.7423(3) 0.0586(17) Uani 1 1 d . . .
N2 N 0.5625(7) 0.0421(5) 0.7107(3) 0.0600(17) Uani 1 1 d . . .
N3 N 0.6510(9) 0.1616(5) 0.6087(3) 0.0692(19) Uani 1 1 d . . .
N4 N 0.4219(7) 0.2164(5) 0.6467(3) 0.0655(18) Uani 1 1 d . . .
N5 N 0.6940(7) 0.3585(5) 0.6922(3) 0.0688(19) Uani 1 1 d . . .
N6 N 0.5753(7) 0.2505(6) 0.7772(3) 0.0683(19) Uani 1 1 d . . .
N7 N 0.872(3) 0.392(2) 0.4987(15) 0.201(11) Uiso 0.50 1 d P . .
C1 C 0.9511(9) 0.2420(7) 0.7586(4) 0.067(2) Uani 1 1 d . . .
H1 H 0.9596 0.3109 0.7473 0.080 Uiso 1 1 calc R . .
C2 C 1.0720(10) 0.2122(8) 0.7915(4) 0.074(3) Uani 1 1 d . . .
H2 H 1.1610 0.2614 0.8010 0.089 Uiso 1 1 calc R . .
C3 C 1.0662(9) 0.1126(8) 0.8109(4) 0.069(2) Uani 1 1 d . . .
H3 H 1.1487 0.0943 0.8337 0.083 Uiso 1 1 calc R . .
C4 C 0.9305(9) 0.0386(7) 0.7948(3) 0.056(2) Uani 1 1 d . . .
C5 C 0.8124(8) 0.0728(7) 0.7614(3) 0.056(2) Uani 1 1 d . . .
C6 C 0.6731(9) 0.0015(7) 0.7444(3) 0.059(2) Uani 1 1 d . . .
C7 C 0.6547(9) -0.1020(7) 0.7619(3) 0.059(2) Uani 1 1 d . . .
C8 C 0.5145(10) -0.1690(7) 0.7425(4) 0.074(2) Uani 1 1 d . . .
H8 H 0.4976 -0.2389 0.7523 0.089 Uiso 1 1 calc R . .
C9 C 0.4055(10) -0.1304(7) 0.7095(4) 0.075(3) Uani 1 1 d . . .
H9 H 0.3135 -0.1745 0.6962 0.091 Uiso 1 1 calc R . .
C10 C 0.4284(9) -0.0255(8) 0.6950(4) 0.072(2) Uani 1 1 d . . .
H10 H 0.3493 -0.0009 0.6738 0.086 Uiso 1 1 calc R . .
C11 C 0.9101(9) -0.0675(7) 0.8125(3) 0.062(2) Uani 1 1 d . . .
C12 C 0.7767(10) -0.1352(7) 0.7982(4) 0.064(2) Uani 1 1 d . . .
C13 C 0.7715(15) -0.2647(9) 0.8749(5) 0.121(4) Uani 1 1 d . . .
H13A H 0.7305 -0.3388 0.8769 0.146 Uiso 1 1 calc R . .
H13B H 0.8779 -0.2528 0.8894 0.146 Uiso 1 1 calc R . .
C14 C 0.7079(16) -0.2112(13) 0.9124(6) 0.154(5) Uani 1 1 d . . .
H14A H 0.6042 -0.2155 0.8954 0.185 Uiso 1 1 calc R . .
H14B H 0.7581 -0.1381 0.9149 0.185 Uiso 1 1 calc R . .
C15 C 0.931(3) -0.2435(15) 1.0254(7) 0.204(9) Uani 1 1 d . . .
H15A H 0.9423 -0.2760 1.0642 0.245 Uiso 1 1 calc R . .
H15B H 0.9842 -0.2740 0.9980 0.245 Uiso 1 1 calc R . .
C16 C 0.985(3) -0.1330(19) 1.0327(8) 0.223(10) Uani 1 1 d . . .
H16A H 0.9267 -0.1018 1.0578 0.267 Uiso 1 1 calc R . .
H16B H 0.9802 -0.1011 0.9936 0.267 Uiso 1 1 calc R . .
C17 C 1.2775(13) -0.1330(10) 1.0070(5) 0.123(4) Uani 1 1 d . . .
H17A H 1.3802 -0.1354 1.0225 0.147 Uiso 1 1 calc R . .
H17B H 1.2308 -0.1998 0.9862 0.147 Uiso 1 1 calc R . .
C18 C 1.2774(12) -0.0497(9) 0.9623(4) 0.107(3) Uani 1 1 d . . .
H18A H 1.3243 0.0172 0.9830 0.128 Uiso 1 1 calc R . .
H18B H 1.1748 -0.0472 0.9467 0.128 Uiso 1 1 calc R . .
C19 C 1.2445(10) -0.1738(7) 0.8575(4) 0.084(3) Uani 1 1 d . . .
H19A H 1.3001 -0.2102 0.8339 0.101 Uiso 1 1 calc R . .
H19B H 1.2020 -0.2223 0.8860 0.101 Uiso 1 1 calc R . .
C20 C 1.1197(10) -0.1455(8) 0.8154(4) 0.084(3) Uani 1 1 d . . .
H20A H 1.1601 -0.0982 0.7859 0.101 Uiso 1 1 calc R . .
H20B H 1.0591 -0.2080 0.7936 0.101 Uiso 1 1 calc R . .
C21 C 0.7685(11) 0.1316(7) 0.5927(5) 0.084(3) Uani 1 1 d . . .
H21 H 0.8472 0.1261 0.6228 0.101 Uiso 1 1 calc R . .
C22 C 0.7787(13) 0.1082(8) 0.5326(5) 0.096(3) Uani 1 1 d . . .
H22 H 0.8621 0.0861 0.5229 0.116 Uiso 1 1 calc R . .
C23 C 0.6683(17) 0.1175(9) 0.4891(5) 0.111(4) Uani 1 1 d . . .
H23 H 0.6768 0.1044 0.4487 0.134 Uiso 1 1 calc R . .
C24 C 0.5426(13) 0.1461(9) 0.5027(4) 0.100(3) Uani 1 1 d . . .
H24 H 0.4637 0.1502 0.4724 0.120 Uiso 1 1 calc R . .
C25 C 0.5368(11) 0.1691(7) 0.5642(4) 0.076(3) Uani 1 1 d . . .
C26 C 0.4103(10) 0.2032(7) 0.5860(4) 0.075(3) Uani 1 1 d . . .
C27 C 0.2888(13) 0.2192(10) 0.5468(5) 0.112(4) Uani 1 1 d . . .
H27 H 0.2815 0.2058 0.5052 0.134 Uiso 1 1 calc R . .
C28 C 0.1760(12) 0.2561(11) 0.5707(6) 0.128(5) Uani 1 1 d . . .
H28 H 0.0933 0.2692 0.5455 0.153 Uiso 1 1 calc R . .
C29 C 0.1914(12) 0.2720(10) 0.6324(5) 0.113(4) Uani 1 1 d . . .
H29 H 0.1191 0.2974 0.6494 0.135 Uiso 1 1 calc R . .
C30 C 0.3127(11) 0.2509(8) 0.6692(4) 0.090(3) Uani 1 1 d . . .
H30 H 0.3196 0.2607 0.7110 0.108 Uiso 1 1 calc R . .
C31 C 0.7526(10) 0.4084(9) 0.6460(4) 0.089(3) Uani 1 1 d . . .
H31 H 0.7646 0.3705 0.6121 0.107 Uiso 1 1 calc R . .
C32 C 0.7960(12) 0.5192(9) 0.6490(6) 0.111(4) Uani 1 1 d . . .
H32 H 0.8368 0.5532 0.6170 0.133 Uiso 1 1 calc R . .
C33 C 0.7792(15) 0.5755(9) 0.6972(6) 0.124(4) Uani 1 1 d . . .
H33 H 0.8092 0.6479 0.6993 0.149 Uiso 1 1 calc R . .
C34 C 0.7164(14) 0.5231(9) 0.7434(5) 0.115(4) Uani 1 1 d . . .
H34 H 0.7007 0.5605 0.7768 0.138 Uiso 1 1 calc R . .
C35 C 0.6771(11) 0.4162(8) 0.7406(4) 0.082(3) Uani 1 1 d . . .
C36 C 0.6087(11) 0.3542(9) 0.7885(4) 0.084(3) Uani 1 1 d . . .
C37 C 0.5795(15) 0.3965(9) 0.8430(5) 0.124(4) Uani 1 1 d . . .
H37 H 0.6062 0.4683 0.8511 0.148 Uiso 1 1 calc R . .
C38 C 0.5138(14) 0.3349(11) 0.8832(5) 0.116(4) Uani 1 1 d . . .
H38 H 0.4942 0.3635 0.9188 0.139 Uiso 1 1 calc R . .
C39 C 0.4768(11) 0.2313(10) 0.8713(4) 0.091(3) Uani 1 1 d . . .
H39 H 0.4280 0.1881 0.8983 0.109 Uiso 1 1 calc R . .
C40 C 0.5104(9) 0.1881(8) 0.8195(4) 0.077(3) Uani 1 1 d . . .
H40 H 0.4888 0.1159 0.8130 0.092 Uiso 1 1 calc R . .
C41' C 1.175(8) -0.459(5) 1.026(3) 0.35(3) Uiso 0.50 1 d P . .
C41 C 1.039(5) -0.458(3) 0.9280(19) 0.241(18) Uiso 0.50 1 d P . .
C42 C 1.225(4) -0.445(2) 0.9627(16) 0.340(15) Uiso 1 1 d . . .
C43 C 0.651(6) 0.439(4) 0.467(2) 0.27(2) Uiso 0.50 1 d P . .
C43' C 0.521(4) 0.473(3) 0.4753(15) 0.241(15) Uiso 0.25 1 d P . .
C44 C 0.638(11) 0.404(7) 0.399(4) 0.25(4) Uiso 0.25 1 d P . .
C45 C 0.822(5) 0.407(3) 0.442(2) 0.216(17) Uiso 0.50 1 d P . .
C46 C 0.796(6) 0.397(4) 0.394(2) 0.24(2) Uiso 0.50 1 d P . .
P1 P 0.9507(3) -0.1294(2) 0.62080(11) 0.0857(8) Uani 1 1 d . . .
P2 P 1.2396(5) -0.4633(4) 0.7725(3) 0.1676(19) Uani 1 1 d . . .
F1 F 1.1116(9) -0.1346(10) 0.6190(5) 0.224(5) Uani 1 1 d . . .
F2 F 0.8923(11) -0.2371(6) 0.5868(3) 0.174(3) Uani 1 1 d . . .
F3 F 0.9465(10) -0.0757(6) 0.5595(3) 0.165(3) Uani 1 1 d . . .
F4 F 1.0051(12) -0.0212(7) 0.6559(4) 0.207(4) Uani 1 1 d . . .
F5 F 0.9582(13) -0.1846(6) 0.6811(3) 0.213(5) Uani 1 1 d . . .
F6 F 0.7935(9) -0.1142(9) 0.6197(5) 0.224(4) Uani 1 1 d . . .
F7 F 1.239(2) -0.5549(9) 0.8161(9) 0.378(12) Uani 1 1 d . . .
F8 F 1.1083(12) -0.5276(7) 0.7248(6) 0.259(6) Uani 1 1 d . . .
F9 F 1.3428(16) -0.502(2) 0.7386(9) 0.455(17) Uani 1 1 d . . .
F10 F 1.3655(11) -0.4006(7) 0.8208(5) 0.217(4) Uani 1 1 d . . .
F11 F 1.1267(15) -0.4394(16) 0.8174(7) 0.321(8) Uani 1 1 d . . .
F12 F 1.2197(13) -0.3639(6) 0.7422(5) 0.241(6) Uani 1 1 d . . .

loop_
_atom_site_aniso_label
_atom_site_aniso_U_11
_atom_site_aniso_U_22
_atom_site_aniso_U_33
_atom_site_aniso_U_23
_atom_site_aniso_U_13
_atom_site_aniso_U_12
Ru1 0.0629(5) 0.0649(5) 0.0545(4) 0.0030(3) 0.0085(3) 0.0089(3)
S1 0.152(3) 0.226(5) 0.100(2) 0.035(3) 0.043(3) 0.032(3)
S2 0.139(3) 0.275(6) 0.081(2) -0.014(3) 0.007(2) 0.084(3)
S3 0.0788(17) 0.122(3) 0.110(2) 0.0005(18) 0.0032(16) 0.0174(16)
O1 0.106(5) 0.057(4) 0.072(4) 0.014(3) 0.003(3) 0.013(3)
O2 0.073(4) 0.091(5) 0.057(3) 0.000(3) 0.005(3) 0.030(3)
N1 0.057(4) 0.065(5) 0.056(4) 0.004(4) 0.012(3) 0.016(4)
N2 0.054(4) 0.060(5) 0.059(4) 0.000(3) 0.004(3) 0.000(4)
N3 0.078(5) 0.067(5) 0.062(4) -0.002(4) 0.012(4) 0.012(4)
N4 0.068(5) 0.076(5) 0.052(4) 0.006(3) 0.008(4) 0.016(4)
N5 0.077(5) 0.066(5) 0.061(4) 0.003(4) 0.006(4) 0.012(4)
N6 0.064(4) 0.077(6) 0.061(4) -0.002(4) -0.003(4) 0.018(4)
C1 0.059(6) 0.059(6) 0.074(6) 0.001(4) -0.002(5) 0.001(5)
C2 0.059(6) 0.072(7) 0.082(6) -0.005(5) 0.008(5) -0.004(5)
C3 0.054(5) 0.084(7) 0.066(5) -0.005(5) 0.007(4) 0.012(5)
C4 0.059(5) 0.066(6) 0.043(4) -0.003(4) 0.007(4) 0.012(5)
C5 0.052(5) 0.068(6) 0.048(5) -0.006(4) 0.010(4) 0.009(5)
C6 0.053(5) 0.070(7) 0.054(5) -0.002(4) 0.006(4) 0.015(5)
C7 0.070(6) 0.057(6) 0.048(5) -0.003(4) 0.009(4) 0.011(5)
C8 0.076(6) 0.065(6) 0.070(6) 0.000(5) 0.005(5) -0.006(5)
C9 0.068(6) 0.068(7) 0.076(6) 0.004(5) 0.002(5) -0.013(5)
C10 0.063(6) 0.084(8) 0.065(5) -0.001(5) 0.008(5) 0.009(5)
C11 0.064(6) 0.074(7) 0.048(5) -0.002(4) 0.007(4) 0.019(5)
C12 0.071(6) 0.066(7) 0.055(5) 0.005(5) 0.007(5) 0.015(5)
C13 0.157(11) 0.098(9) 0.105(9) 0.003(7) 0.034(9) 0.008(8)
C14 0.176(13) 0.199(16) 0.109(10) 0.034(10) 0.038(10) 0.075(12)
C15 0.33(3) 0.175(18) 0.116(12) 0.014(13) 0.052(15) 0.068(19)
C16 0.31(3) 0.29(3) 0.127(13) -0.014(17) 0.065(15) 0.16(2)
C17 0.118(9) 0.169(12) 0.087(7) 0.008(8) 0.002(7) 0.053(9)
C18 0.114(8) 0.115(9) 0.084(7) -0.017(7) -0.019(7) 0.032(7)
C19 0.087(6) 0.098(8) 0.077(6) 0.002(5) 0.016(6) 0.039(6)
C20 0.093(7) 0.101(8) 0.065(6) -0.003(5) 0.014(6) 0.034(6)
C21 0.100(7) 0.078(7) 0.078(7) 0.011(5) 0.028(6) 0.017(6)
C22 0.113(9) 0.096(8) 0.087(8) 0.002(6) 0.031(7) 0.028(7)
C23 0.147(11) 0.110(10) 0.081(8) -0.002(7) 0.038(9) 0.023(8)
C24 0.117(9) 0.115(9) 0.064(7) -0.002(6) 0.013(7) 0.015(7)
C25 0.089(7) 0.070(6) 0.063(6) -0.001(5) 0.009(6) 0.004(5)
C26 0.063(6) 0.092(7) 0.063(6) 0.007(5) -0.002(5) 0.008(5)
C27 0.092(8) 0.170(12) 0.064(6) 0.002(7) -0.003(7) 0.013(8)
C28 0.073(7) 0.207(15) 0.100(10) 0.022(9) 0.000(7) 0.031(8)
C29 0.078(7) 0.168(12) 0.098(9) 0.014(8) 0.017(7) 0.036(7)
C30 0.075(6) 0.125(9) 0.077(6) 0.006(6) 0.004(6) 0.041(6)
C31 0.088(7) 0.095(9) 0.081(7) 0.011(6) 0.014(6) 0.009(6)
C32 0.115(9) 0.082(9) 0.126(10) 0.043(8) 0.013(8) -0.003(7)
C33 0.175(12) 0.073(8) 0.121(10) -0.006(8) 0.046(10) 0.005(8)
C34 0.173(11) 0.082(9) 0.091(8) -0.003(7) 0.042(8) 0.010(8)
C35 0.101(7) 0.066(7) 0.074(6) 0.002(6) 0.008(6) 0.013(5)
C36 0.110(8) 0.079(8) 0.061(6) 0.000(6) 0.015(6) 0.018(6)
C37 0.190(12) 0.083(9) 0.096(8) -0.019(7) 0.041(9) 0.011(8)
C38 0.162(11) 0.114(11) 0.076(7) -0.012(8) 0.051(8) 0.019(9)
C39 0.092(7) 0.132(11) 0.055(6) 0.013(6) 0.018(6) 0.034(7)
C40 0.075(6) 0.092(7) 0.065(6) 0.009(6) 0.008(5) 0.019(5)
P1 0.0854(19) 0.104(2) 0.0655(16) 0.0004(16) 0.0031(14) 0.0197(16)
P2 0.128(3) 0.093(3) 0.264(6) 0.004(4) -0.001(4) 0.002(3)
F1 0.115(6) 0.329(14) 0.229(10) -0.011(9) 0.005(6) 0.062(7)
F2 0.276(10) 0.113(6) 0.107(5) -0.022(4) -0.058(6) 0.044(6)
F3 0.228(8) 0.162(7) 0.106(5) 0.044(5) 0.024(5) 0.046(6)
F4 0.306(12) 0.139(7) 0.144(6) -0.046(6) -0.031(7) 0.023(7)
F5 0.372(14) 0.146(7) 0.075(4) 0.029(4) -0.026(6) -0.013(8)
F6 0.129(7) 0.277(12) 0.284(12) -0.001(9) 0.075(7) 0.055(7)
F7 0.41(2) 0.098(8) 0.53(3) 0.082(13) -0.11(2) -0.042(11)
F8 0.199(9) 0.124(7) 0.385(17) -0.012(9) -0.074(11) -0.037(7)
F9 0.214(13) 0.73(4) 0.44(2) -0.33(3) -0.053(14) 0.25(2)
F10 0.182(8) 0.131(7) 0.282(11) -0.019(7) -0.075(8) -0.017(6)
F11 0.212(12) 0.44(3) 0.326(18) 0.049(18) 0.114(13) 0.054(14)
F12 0.282(12) 0.081(6) 0.309(13) 0.031(7) -0.069(10) 0.000(6)

loop_
_atom_type_symbol
_atom_type_description
_atom_type_scat_dispersion_real
_atom_type_scat_dispersion_imag
_atom_type_scat_source
Ru Ru -1.2594 0.8363 'International Tables Vol C Tables 4.2.6.8 and 6.1.1.4'
S S 0.1246 0.1234 'International Tables Vol C Tables 4.2.6.8 and 6.1.1.4'
O O 0.0106 0.0060 'International Tables Vol C Tables 4.2.6.8 and 6.1.1.4'
N N 0.0061 0.0033 'International Tables Vol C Tables 4.2.6.8 and 6.1.1.4'
C C 0.0033 0.0016 'International Tables Vol C Tables 4.2.6.8 and 6.1.1.4'
P P 0.1023 0.0942 'International Tables Vol C Tables 4.2.6.8 and 6.1.1.4'
F F 0.0171 0.0103 'International Tables Vol C Tables 4.2.6.8 and 6.1.1.4'
H H 0.0000 0.0000 'International Tables Vol C Tables 4.2.6.8 and 6.1.1.4'

loop_
_geom_angle_atom_site_label_1
_geom_angle_atom_site_label_2
_geom_angle_atom_site_label_3
_geom_angle
_geom_angle_site_symmetry_1
_geom_angle_site_symmetry_3
_geom_angle_publ_flag
N2 Ru1 N6 96.0(3) . . ?
N2 Ru1 N4 98.4(3) . . ?
N6 Ru1 N4 94.7(3) . . ?
N2 Ru1 N5 172.5(3) . . ?
N6 Ru1 N5 78.6(3) . . ?
N4 Ru1 N5 87.3(3) . . ?
N2 Ru1 N3 89.3(3) . . ?
N6 Ru1 N3 172.2(3) . . ?
N4 Ru1 N3 78.9(3) . . ?
N5 Ru1 N3 96.6(3) . . ?
N2 Ru1 N1 79.1(3) . . ?
N6 Ru1 N1 87.8(2) . . ?
N4 Ru1 N1 176.6(3) . . ?
N5 Ru1 N1 95.4(3) . . ?
N3 Ru1 N1 98.8(3) . . ?
C14 S1 C15 107.3(7) . . ?
C17 S2 C16 101.8(6) . . ?
C19 S3 C18 101.7(5) . . ?
C12 O1 C13 120.6(7) . . ?
C11 O2 C20 113.5(6) . . ?
C41' O3 C41' 180(5) 2_747 . ?
C41' O3 C41 92(3) 2_747 . ?
C41' O3 C41 88(3) . . ?
C41' O3 C41 88(3) 2_747 2_747 ?
C41' O3 C41 92(3) . 2_747 ?
C41 O3 C41 180.000(17) . 2_747 ?
C43 O4 C43' 133(5) . 2_666 ?
C43 O4 O4 133(5) . 2_666 ?
C43' O4 O4 0(3) 2_666 2_666 ?
C1 N1 C5 117.0(7) . . ?
C1 N1 Ru1 128.8(6) . . ?
C5 N1 Ru1 114.1(5) . . ?
C10 N2 C6 115.8(7) . . ?
C10 N2 Ru1 129.3(6) . . ?
C6 N2 Ru1 114.8(5) . . ?
C21 N3 C25 118.1(8) . . ?
C21 N3 Ru1 126.5(7) . . ?
C25 N3 Ru1 115.4(6) . . ?
C30 N4 C26 118.1(8) . . ?
C30 N4 Ru1 125.8(6) . . ?
C26 N4 Ru1 115.6(6) . . ?
C31 N5 C35 118.5(8) . . ?
C31 N5 Ru1 125.7(7) . . ?
C35 N5 Ru1 115.8(6) . . ?
C36 N6 C40 118.3(8) . . ?
C36 N6 Ru1 116.1(6) . . ?
C40 N6 Ru1 125.6(7) . . ?
N1 C1 C2 121.2(8) . . ?
C3 C2 C1 122.5(8) . . ?
C2 C3 C4 117.7(8) . . ?
C5 C4 C3 117.4(8) . . ?
C5 C4 C11 119.6(7) . . ?
C3 C4 C11 123.0(8) . . ?
N1 C5 C4 124.1(7) . . ?
N1 C5 C6 116.3(7) . . ?
C4 C5 C6 119.6(8) . . ?
N2 C6 C7 124.1(7) . . ?
N2 C6 C5 115.6(8) . . ?
C7 C6 C5 120.3(8) . . ?
C6 C7 C8 117.3(8) . . ?
C6 C7 C12 119.4(7) . . ?
C8 C7 C12 123.4(8) . . ?
C9 C8 C7 119.2(9) . . ?
C8 C9 C10 121.1(8) . . ?
N2 C10 C9 122.5(8) . . ?
C12 C11 O2 121.0(8) . . ?
C12 C11 C4 121.3(8) . . ?
O2 C11 C4 117.4(7) . . ?
O1 C12 C11 124.5(8) . . ?
O1 C12 C7 115.6(8) . . ?
C11 C12 C7 119.8(8) . . ?
C14 C13 O1 114.2(11) . . ?
C13 C14 S1 112.7(10) . . ?
C16 C15 S1 105.0(16) . . ?
C15 C16 S2 104.7(15) . . ?
C18 C17 S2 114.6(9) . . ?
C17 C18 S3 114.0(8) . . ?
C20 C19 S3 115.8(7) . . ?
O2 C20 C19 110.6(7) . . ?
N3 C21 C22 122.3(10) . . ?
C23 C22 C21 119.5(10) . . ?
C22 C23 C24 121.0(11) . . ?
C23 C24 C25 117.6(11) . . ?
N3 C25 C24 121.4(9) . . ?
N3 C25 C26 114.6(7) . . ?
C24 C25 C26 124.1(10) . . ?
N4 C26 C27 122.6(8) . . ?
N4 C26 C25 115.3(8) . . ?
C27 C26 C25 122.0(9) . . ?
C26 C27 C28 118.7(9) . . ?
C29 C28 C27 118.0(10) . . ?
C28 C29 C30 120.4(10) . . ?
N4 C30 C29 122.0(9) . . ?
N5 C31 C32 119.9(10) . . ?
C33 C32 C31 121.2(11) . . ?
C32 C33 C34 118.1(11) . . ?
C35 C34 C33 120.4(10) . . ?
N5 C35 C34 122.0(9) . . ?
N5 C35 C36 114.5(9) . . ?
C34 C35 C36 123.5(10) . . ?
N6 C36 C37 119.9(9) . . ?
N6 C36 C35 115.0(8) . . ?
C37 C36 C35 125.0(11) . . ?
C38 C37 C36 121.1(11) . . ?
C37 C38 C39 119.1(10) . . ?
C38 C39 C40 120.6(10) . . ?
N6 C40 C39 120.9(9) . . ?
C42 C41' O3 95(4) . . ?
C42 C41 O3 83(2) . . ?
C41' C42 C41 91(3) . . ?
O4 C43 C44 108(5) . . ?
O4 C43 C45 168(5) . . ?
C44 C43 C45 63(4) . . ?
C46 C44 C43 102(7) . . ?
C46 C44 C45 36(3) . . ?
C43 C44 C45 67(4) . . ?
C46 C45 N7 161(6) . . ?
C46 C45 C44 56(5) . . ?
N7 C45 C44 135(5) . . ?
C46 C45 C43 106(5) . . ?
N7 C45 C43 89(4) . . ?
C44 C45 C43 50(3) . . ?
C45 C46 C44 88(6) . . ?
F6 P1 F1 174.5(7) . . ?
F6 P1 F5 95.4(7) . . ?
F1 P1 F5 89.2(6) . . ?
F6 P1 F3 86.1(6) . . ?
F1 P1 F3 89.4(6) . . ?
F5 P1 F3 178.3(6) . . ?
F6 P1 F2 90.9(6) . . ?
F1 P1 F2 92.3(6) . . ?
F5 P1 F2 89.2(4) . . ?
F3 P1 F2 90.0(4) . . ?
F6 P1 F4 87.6(6) . . ?
F1 P1 F4 89.2(6) . . ?
F5 P1 F4 90.2(5) . . ?
F3 P1 F4 90.7(5) . . ?
F2 P1 F4 178.3(6) . . ?
F9 P2 F12 103.7(14) . . ?
F9 P2 F10 94.1(7) . . ?
F12 P2 F10 90.6(5) . . ?
F9 P2 F7 90.7(12) . . ?
F12 P2 F7 165.3(12) . . ?
F10 P2 F7 85.5(7) . . ?
F9 P2 F8 87.3(8) . . ?
F12 P2 F8 89.9(6) . . ?
F10 P2 F8 178.3(9) . . ?
F7 P2 F8 93.6(7) . . ?
F9 P2 F11 169.3(14) . . ?
F12 P2 F11 87.0(8) . . ?
F10 P2 F11 85.6(8) . . ?
F7 P2 F11 78.5(11) . . ?
F8 P2 F11 92.9(7) . . ?

loop_
_geom_bond_atom_site_label_1
_geom_bond_atom_site_label_2
_geom_bond_distance
_geom_bond_site_symmetry_2
_geom_bond_publ_flag
Ru1 N2 2.057(6) . ?
Ru1 N6 2.059(7) . ?
Ru1 N4 2.061(7) . ?
Ru1 N5 2.064(7) . ?
Ru1 N3 2.064(7) . ?
Ru1 N1 2.072(6) . ?
S1 C14 1.879(12) . ?
S1 C15 1.98(2) . ?
S2 C17 1.803(11) . ?
S2 C16 1.87(2) . ?
S3 C19 1.782(10) . ?
S3 C18 1.788(11) . ?
O1 C12 1.354(9) . ?
O1 C13 1.431(12) . ?
O2 C11 1.379(9) . ?
O2 C20 1.448(9) . ?
O3 C41' 1.62(7) 2_747 ?
O3 C41' 1.62(7) . ?
O3 C41 1.76(4) . ?
O3 C41 1.76(4) 2_747 ?
O4 C43 1.40(5) . ?
O4 C43' 1.45(6) 2_666 ?
O4 O4 1.45(6) 2_666 ?
N1 C1 1.352(10) . ?
N1 C5 1.376(10) . ?
N2 C10 1.363(10) . ?
N2 C6 1.381(9) . ?
N3 C21 1.322(11) . ?
N3 C25 1.360(10) . ?
N4 C30 1.344(10) . ?
N4 C26 1.345(10) . ?
N5 C31 1.347(11) . ?
N5 C35 1.354(11) . ?
N6 C36 1.340(11) . ?
N6 C40 1.376(11) . ?
N7 C45 1.32(5) . ?
C1 C2 1.376(11) . ?
C2 C3 1.372(11) . ?
C3 C4 1.415(11) . ?
C4 C5 1.387(10) . ?
C4 C11 1.432(11) . ?
C5 C6 1.424(10) . ?
C6 C7 1.399(11) . ?
C7 C8 1.413(11) . ?
C7 C12 1.437(11) . ?
C8 C9 1.349(11) . ?
C9 C10 1.395(11) . ?
C11 C12 1.355(11) . ?
C13 C14 1.354(15) . ?
C15 C16 1.43(2) . ?
C17 C18 1.488(14) . ?
C19 C20 1.490(11) . ?
C21 C22 1.390(13) . ?
C22 C23 1.329(14) . ?
C23 C24 1.365(14) . ?
C24 C25 1.411(12) . ?
C25 C26 1.477(12) . ?
C26 C27 1.374(12) . ?
C27 C28 1.404(15) . ?
C28 C29 1.368(14) . ?
C29 C30 1.369(12) . ?
C31 C32 1.420(14) . ?
C32 C33 1.338(15) . ?
C33 C34 1.378(15) . ?
C34 C35 1.369(13) . ?
C35 C36 1.483(13) . ?
C36 C37 1.411(13) . ?
C37 C38 1.340(15) . ?
C38 C39 1.341(14) . ?
C39 C40 1.382(12) . ?
C41' C42 1.55(6) . ?
C41 C42 1.76(4) . ?
C43 C44 1.57(9) . ?
C43 C45 1.87(6) . ?
C44 C46 1.51(9) . ?
C44 C45 1.82(10) . ?
C45 C46 1.06(6) . ?
P1 F6 1.505(8) . ?
P1 F1 1.511(9) . ?
P1 F5 1.533(7) . ?
P1 F3 1.543(7) . ?
P1 F2 1.547(7) . ?
P1 F4 1.559(8) . ?
P2 F9 1.464(13) . ?
P2 F12 1.507(9) . ?
P2 F10 1.551(9) . ?
P2 F7 1.552(14) . ?
P2 F8 1.579(10) . ?
P2 F11 1.618(14) . ?
